data_2242277
loop_
_publ_author_name
'Huang, Chao'
'Wang, Ruyu'
'Shu, Xi'
'Fan, Yu'
'Qi, Yue'
'Li, Shoujian'
'Xia, Chuanqin'

_publ_section_title
;
 Crystal structures of the 2:2 complex of
 1,1'-(1,2-phenylene)bis(3-<i>m</i>-tolylurea) and tetrabutylammonium
 chloride or bromide
;
_journal_coeditor_code IM2480
_journal_issue 9
_journal_name_full 'Acta Crystallographica Section E'
_journal_page_first 1316
_journal_page_last 1319
_journal_paper_doi 10.1107/S2056989017009951
_journal_volume 73
_journal_year 2017
_chemical_formula_iupac 'C16 H36 N +, Br -, C22 H22 N4 O2'
_chemical_formula_moiety 'C16 H36 N +, Br -, C22 H22 N4 O2'
_chemical_formula_sum 'C38 H58 Br N5 O2'
_chemical_formula_weight 696.80
_chemical_name_systematic
;
Tetrabutylammonium bromide--1,1'-(1,2-phenylene)bis(3-<i>m</i>-tolylurea)
(1/1)
;
_space_group_crystal_system monoclinic
_space_group_IT_number 14
_space_group_name_Hall '-P 2ybc'
_space_group_name_H-M_alt 'P 1 21/c 1'
_symmetry_space_group_name_Hall '-P 2ybc'
_symmetry_space_group_name_H-M 'P 1 21/c 1'
_audit_creation_method
;
Olex2 1.2
(compiled 2017.03.28 svn.r3405 for OlexSys, GUI svn.r5337)
;
_cell_angle_alpha 90
_cell_angle_beta 91.0672(17)
_cell_angle_gamma 90
_cell_formula_units_Z 4
_cell_length_a 10.5879(2)
_cell_length_b 20.3165(5)
_cell_length_c 18.0828(3)
_cell_measurement_reflns_used 7946
_cell_measurement_temperature 293.57(10)
_cell_measurement_theta_max 72.5750
_cell_measurement_theta_min 4.7180
_cell_volume 3889.10(14)
_computing_cell_refinement
;
CrysAlis PRO (Agilent, 2014)
;
_computing_data_collection
;
CrysAlis PRO (Agilent, 2014)
;
_computing_data_reduction
;
CrysAlis PRO (Agilent, 2014)
;
_computing_molecular_graphics
;
<i>OLEX2</i> (Dolomanov <i>et al.</i>,  2009)
;
_computing_publication_material
;
<i>OLEX2</i> (Dolomanov <i>et al.</i>,  2009)
;
_computing_structure_refinement
;
<i>olex2.refine</i> (Bourhis et al., 2015)
;
_computing_structure_solution
;
SHELXT (Sheldrick, 2015a)
;
_diffrn_ambient_temperature 294
_diffrn_detector_area_resol_mean 15.9595
_diffrn_measured_fraction_theta_full 0.9845
_diffrn_measured_fraction_theta_max 0.9844
_diffrn_measurement_device 'four-circle diffractometer'
_diffrn_measurement_device_type 'Agilent New Gemini, Dual, Cu at zero, EosS2'
_diffrn_measurement_method '\w scans'
_diffrn_radiation_type 'Cu K\a'
_diffrn_radiation_wavelength 1.54184
_diffrn_reflns_av_R_equivalents 0.0386
_diffrn_reflns_limit_h_max 13
_diffrn_reflns_limit_h_min -8
_diffrn_reflns_limit_k_max 22
_diffrn_reflns_limit_k_min -25
_diffrn_reflns_limit_l_max 19
_diffrn_reflns_limit_l_min -22
_diffrn_reflns_number 21853
_diffrn_reflns_theta_full 72.4558
_diffrn_reflns_theta_max 72.46
_diffrn_reflns_theta_min 4.35
_exptl_absorpt_coefficient_mu 1.720
_exptl_absorpt_correction_T_max 1.00000
_exptl_absorpt_correction_T_min 0.44361
_exptl_absorpt_correction_type multi-scan
_exptl_absorpt_process_details
;
(CrysAlis PRO; Agilent, 2014)
;
_exptl_crystal_colour 'clear light colourless'
_exptl_crystal_density_diffrn 1.1900
_exptl_crystal_description plate
_exptl_crystal_F_000 1489.0393
_exptl_crystal_size_max 0.5
_exptl_crystal_size_mid 0.3
_exptl_crystal_size_min 0.2
_refine_diff_density_max 1.0238
_refine_diff_density_min -0.5361
_refine_ls_goodness_of_fit_ref 1.0325
_refine_ls_hydrogen_treatment constr
_refine_ls_matrix_type full
_refine_ls_number_constraints 92
_refine_ls_number_parameters 421
_refine_ls_number_reflns 7582
_refine_ls_number_restraints 0
_refine_ls_restrained_S_all 1.0325
_refine_ls_R_factor_all 0.0726
_refine_ls_R_factor_gt 0.0625
_refine_ls_shift/su_max 0.0031
_refine_ls_shift/su_mean 0.0001
_refine_ls_structure_factor_coef Fsqd
_refine_ls_weighting_details 'w=1/[\s^2^(Fo^2^)+(0.1213P)^2^+0.5505P] where P=(Fo^2^+2Fc^2^)/3'
_refine_ls_weighting_scheme calc
_refine_ls_wR_factor_gt 0.1701
_refine_ls_wR_factor_ref 0.1849
_reflns_number_gt 6081
_reflns_number_total 7582
_reflns_threshold_expression I>=2u(I)
_cod_data_source_file im2480sup1.cif
_cod_data_source_block II
_cod_original_cell_volume 3889.11(14)
_cod_database_code 2242277

loop_
_space_group_symop_id
_space_group_symop_operation_xyz
1 x,y,z
2 -x,y+1/2,-z+1/2
3 -x,-y,-z
4 x,-y-1/2,z-1/2

loop_
_atom_site_type_symbol
_atom_site_label
_atom_site_fract_x
_atom_site_fract_y
_atom_site_fract_z
_atom_site_U_iso_or_equiv
_atom_site_adp_type
_atom_site_occupancy
Br Br1 0.34211(3) 0.436876(19) 0.380770(15) 0.06780(16) Uani 1.000000
O O1 0.5943(2) 0.53896(12) 0.16204(11) 0.0652(5) Uani 1.000000
O O2 0.5000(2) 0.63426(12) 0.36423(12) 0.0708(6) Uani 1.000000
N N1 0.5894(2) 0.51747(12) 0.28578(12) 0.0553(5) Uani 1.000000
H H1 0.5429(2) 0.50181(12) 0.32004(12) 0.0664(6) Uiso 1.000000
N N2 0.4204(2) 0.49196(13) 0.21256(12) 0.0594(6) Uani 1.000000
H H2 0.3891(2) 0.48089(13) 0.25431(12) 0.0713(7) Uiso 1.000000
N N3 0.6278(2) 0.56443(11) 0.43059(12) 0.0551(5) Uani 1.000000
H H3 0.6325(2) 0.53992(11) 0.46931(12) 0.0662(6) Uiso 1.000000
N N4 0.4466(2) 0.60268(12) 0.48120(12) 0.0580(5) Uani 1.000000
H H4 0.4770(2) 0.58314(12) 0.51979(12) 0.0696(6) Uiso 1.000000
N N5 0.4877(2) 0.73056(13) 0.16681(14) 0.0641(6) Uani 1.000000
C C1 0.5396(3) 0.51776(13) 0.21594(14) 0.0509(5) Uani 1.000000
C C12 0.7096(3) 0.54029(14) 0.30718(14) 0.0534(6) Uani 1.000000
C C13 0.5225(3) 0.60358(13) 0.42087(14) 0.0531(6) Uani 1.000000
C C14 0.7283(3) 0.56240(13) 0.38032(16) 0.0550(6) Uani 1.000000
C C15 0.3253(3) 0.62969(13) 0.48807(15) 0.0556(6) Uani 1.000000
C C16 0.3425(3) 0.48110(14) 0.15060(14) 0.0530(6) Uani 1.000000
C C17 0.2207(3) 0.45888(15) 0.16407(16) 0.0578(6) Uani 1.000000
H H17 0.1967(3) 0.45104(15) 0.21250(16) 0.0693(7) Uiso 1.000000
C C18 0.8125(3) 0.53723(17) 0.26118(17) 0.0656(7) Uani 1.000000
H H18 0.8009(3) 0.52385(17) 0.21234(17) 0.0787(9) Uiso 1.000000
C C19 0.2560(3) 0.60972(15) 0.54806(18) 0.0654(7) Uani 1.000000
H H19 0.2911(3) 0.57941(15) 0.58105(18) 0.0785(9) Uiso 1.000000
C C20 0.3884(3) 0.67697(15) 0.16932(18) 0.0665(7) Uani 1.000000
H H20a 0.4245(3) 0.63682(15) 0.14980(18) 0.0798(9) Uiso 1.000000
H H20b 0.3684(3) 0.66885(15) 0.22065(18) 0.0798(9) Uiso 1.000000
C C21 0.8496(3) 0.57762(17) 0.40527(19) 0.0686(8) Uani 1.000000
H H21 0.8624(3) 0.59108(17) 0.45399(19) 0.0824(9) Uiso 1.000000
C C22 0.1347(3) 0.44823(17) 0.10692(19) 0.0664(7) Uani 1.000000
C C23 0.5244(3) 0.74585(17) 0.08761(18) 0.0704(8) Uani 1.000000
H H23a 0.4507(3) 0.76289(17) 0.06133(18) 0.0845(10) Uiso 1.000000
H H23b 0.5877(3) 0.78041(17) 0.08871(18) 0.0845(10) Uiso 1.000000
C C24 0.6001(3) 0.70568(16) 0.21146(18) 0.0661(7) Uani 1.000000
H H24a 0.5718(3) 0.69477(16) 0.26068(18) 0.0793(9) Uiso 1.000000
H H24b 0.6294(3) 0.66527(16) 0.18893(18) 0.0793(9) Uiso 1.000000
C C25 0.3791(3) 0.49119(18) 0.07795(16) 0.0670(8) Uani 1.000000
H H25 0.4603(3) 0.50570(18) 0.06778(16) 0.0804(9) Uiso 1.000000
C C26 0.1355(3) 0.63368(17) 0.5604(2) 0.0768(9) Uani 1.000000
C C27 0.4370(3) 0.79435(16) 0.1983(2) 0.0734(8) Uani 1.000000
H H27a 0.5024(3) 0.82761(16) 0.1951(2) 0.0881(10) Uiso 1.000000
H H27b 0.3664(3) 0.80872(16) 0.1673(2) 0.0881(10) Uiso 1.000000
C C28 0.1728(3) 0.4587(2) 0.03532(19) 0.0754(9) Uani 1.000000
H H28 0.1160(3) 0.4518(2) -0.00377(19) 0.0905(10) Uiso 1.000000
C C29 0.9512(3) 0.57316(19) 0.3592(2) 0.0786(10) Uani 1.000000
H H29 1.0321(3) 0.58316(19) 0.3767(2) 0.0943(11) Uiso 1.000000
C C30 0.9318(3) 0.5536(2) 0.2865(2) 0.0777(9) Uani 1.000000
H H30 0.9997(3) 0.5516(2) 0.2546(2) 0.0932(11) Uiso 1.000000
C C31 0.2928(3) 0.4793(2) 0.02111(17) 0.0781(9) Uani 1.000000
H H31 0.3170(3) 0.4853(2) -0.02761(17) 0.0937(11) Uiso 1.000000
C C32 0.2736(3) 0.67575(19) 0.4405(2) 0.0770(9) Uani 1.000000
H H32 0.3188(3) 0.69045(19) 0.4000(2) 0.0924(11) Uiso 1.000000
C C33 0.2667(3) 0.69113(19) 0.1273(2) 0.0822(10) Uani 1.000000
H H33a 0.2353(3) 0.73411(19) 0.1413(2) 0.0987(12) Uiso 1.000000
H H33b 0.2828(3) 0.69188(19) 0.0746(2) 0.0987(12) Uiso 1.000000
C C34 0.5761(4) 0.6878(2) 0.0441(2) 0.0837(10) Uani 1.000000
H H34a 0.6413(4) 0.6658(2) 0.0732(2) 0.1004(12) Uiso 1.000000
H H34b 0.5089(4) 0.6565(2) 0.0340(2) 0.1004(12) Uiso 1.000000
C C35 0.0860(3) 0.6795(2) 0.5119(2) 0.0832(10) Uani 1.000000
H H35 0.0057(3) 0.6966(2) 0.5193(2) 0.0999(12) Uiso 1.000000
C C36 0.3937(4) 0.79121(19) 0.2773(2) 0.0885(11) Uani 1.000000
H H36a 0.3246(4) 0.76006(19) 0.2804(2) 0.1062(13) Uiso 1.000000
H H36b 0.4625(4) 0.77515(19) 0.3084(2) 0.1062(13) Uiso 1.000000
C C37 0.7107(4) 0.7520(2) 0.2190(3) 0.0901(12) Uani 1.000000
H H37a 0.7391(4) 0.7644(2) 0.1702(3) 0.1081(14) Uiso 1.000000
H H37b 0.6844(4) 0.7917(2) 0.2442(3) 0.1081(14) Uiso 1.000000
C C2 0.6311(4) 0.7119(3) -0.0290(2) 0.0922(12) Uani 1.000000
H H2a 0.6438(4) 0.6744(3) -0.0611(2) 0.1106(14) Uiso 1.000000
H H2b 0.5706(4) 0.7410(3) -0.0532(2) 0.1106(14) Uiso 1.000000
C C3 0.0019(4) 0.4253(2) 0.1226(3) 0.0939(13) Uani 1.000000
H H3a -0.0115(13) 0.3826(9) 0.1012(19) 0.1409(19) Uiso 1.000000
H H3b -0.0092(12) 0.4229(19) 0.1751(3) 0.1409(19) Uiso 1.000000
H H3c -0.0577(4) 0.4559(10) 0.1015(19) 0.1409(19) Uiso 1.000000
C C4 0.1542(4) 0.6998(2) 0.4534(3) 0.0915(11) Uani 1.000000
H H4a 0.1195(4) 0.7308(2) 0.4212(3) 0.1099(14) Uiso 1.000000
C C5 0.8161(4) 0.7213(3) 0.2608(3) 0.1035(14) Uani 1.000000
H H5a 0.7852(4) 0.7068(3) 0.3083(3) 0.1241(17) Uiso 1.000000
H H5b 0.8433(4) 0.6825(3) 0.2342(3) 0.1241(17) Uiso 1.000000
C C6 0.1691(4) 0.6399(2) 0.1432(3) 0.0967(12) Uani 1.000000
H H6a 0.2039(4) 0.5969(2) 0.1322(3) 0.1161(15) Uiso 1.000000
H H6b 0.1511(4) 0.6410(2) 0.1956(3) 0.1161(15) Uiso 1.000000
C C7 0.3513(6) 0.8563(2) 0.3056(3) 0.1212(19) Uani 1.000000
H H7a 0.4176(6) 0.8880(2) 0.2963(3) 0.145(2) Uiso 1.000000
H H7b 0.2779(6) 0.8698(2) 0.2764(3) 0.145(2) Uiso 1.000000
C C8 0.0478(5) 0.6480(3) 0.1005(3) 0.1172(17) Uani 1.000000
H H8a 0.0640(8) 0.646(2) 0.0485(3) 0.176(3) Uiso 1.000000
H H8b -0.0095(17) 0.6135(14) 0.114(2) 0.176(3) Uiso 1.000000
H H8c 0.011(2) 0.6899(10) 0.112(2) 0.176(3) Uiso 1.000000
C C9 0.3190(5) 0.8613(3) 0.3830(3) 0.1225(19) Uani 1.000000
H H9a 0.243(3) 0.8368(19) 0.3916(6) 0.184(3) Uiso 1.000000
H H9b 0.387(2) 0.844(2) 0.4130(3) 0.184(3) Uiso 1.000000
H H9c 0.306(4) 0.9067(4) 0.3955(7) 0.184(3) Uiso 1.000000
C C10 0.0624(5) 0.6099(3) 0.6255(4) 0.127(2) Uani 1.000000
H H10a 0.057(4) 0.5628(4) 0.6241(16) 0.191(3) Uiso 1.000000
H H10b 0.105(3) 0.623(2) 0.6704(4) 0.191(3) Uiso 1.000000
H H10c -0.0211(17) 0.628(2) 0.6235(16) 0.191(3) Uiso 1.000000
C C11 0.9261(6) 0.7642(4) 0.2737(4) 0.145(3) Uani 1.000000
H H11a 0.961(3) 0.777(2) 0.2271(4) 0.217(4) Uiso 1.000000
H H11b 0.9004(12) 0.8030(14) 0.300(3) 0.217(4) Uiso 1.000000
H H11c 0.989(2) 0.7411(11) 0.303(3) 0.217(4) Uiso 1.000000
C C38 0.7528(5) 0.7474(3) -0.0189(3) 0.133(2) Uani 1.000000
H H38a 0.775(3) 0.768(2) -0.0646(10) 0.199(3) Uiso 1.000000
H H38b 0.7445(17) 0.780(2) 0.019(2) 0.199(3) Uiso 1.000000
H H38c 0.8177(13) 0.7167(6) -0.004(3) 0.199(3) Uiso 1.000000

loop_
_atom_site_aniso_label
_atom_site_aniso_U_11
_atom_site_aniso_U_22
_atom_site_aniso_U_33
_atom_site_aniso_U_12
_atom_site_aniso_U_13
_atom_site_aniso_U_23
Br1 0.0685(2) 0.0906(3) 0.0443(2) -0.00528(15) 0.00192(13) 0.00556(13)
O1 0.0731(12) 0.0763(13) 0.0464(10) -0.0165(10) 0.0042(9) 0.0070(9)
O2 0.0846(14) 0.0732(13) 0.0547(11) 0.0110(11) 0.0046(10) 0.0153(10)
N1 0.0561(12) 0.0684(14) 0.0417(10) -0.0119(10) 0.0055(9) -0.0039(9)
N2 0.0575(12) 0.0815(16) 0.0392(11) -0.0067(11) -0.0001(9) 0.0050(10)
N3 0.0647(13) 0.0601(13) 0.0406(11) 0.0002(10) -0.0003(9) 0.0002(9)
N4 0.0658(13) 0.0605(13) 0.0476(11) 0.0095(10) 0.0011(9) 0.0053(9)
N5 0.0708(14) 0.0549(13) 0.0666(14) 0.0003(11) -0.0030(11) 0.0210(11)
C1 0.0607(14) 0.0500(13) 0.0422(12) -0.0001(11) 0.0041(10) -0.0009(10)
C12 0.0585(14) 0.0542(14) 0.0475(13) -0.0084(11) 0.0040(11) -0.0006(10)
C13 0.0642(14) 0.0502(13) 0.0448(12) -0.0027(11) -0.0005(10) -0.0006(10)
C14 0.0609(15) 0.0538(14) 0.0501(14) -0.0057(11) -0.0006(11) -0.0023(10)
C15 0.0596(14) 0.0497(13) 0.0572(14) -0.0014(11) -0.0061(11) -0.0071(11)
C16 0.0568(13) 0.0568(14) 0.0452(12) 0.0038(11) -0.0006(10) 0.0030(10)
C17 0.0600(15) 0.0628(16) 0.0505(14) -0.0009(12) -0.0021(11) 0.0068(12)
C18 0.0637(16) 0.0745(19) 0.0588(16) -0.0063(14) 0.0106(13) -0.0065(14)
C19 0.0755(18) 0.0513(15) 0.0697(18) 0.0041(13) 0.0088(14) -0.0042(13)
C20 0.0740(18) 0.0558(16) 0.0699(18) -0.0020(13) 0.0038(14) 0.0163(13)
C21 0.0664(18) 0.0737(19) 0.0655(17) -0.0101(14) -0.0082(14) -0.0109(15)
C22 0.0630(16) 0.0685(18) 0.0675(18) -0.0026(13) -0.0073(14) 0.0038(14)
C23 0.0761(19) 0.0717(19) 0.0633(17) -0.0025(15) -0.0038(14) 0.0268(14)
C24 0.0748(17) 0.0603(16) 0.0630(16) 0.0036(14) -0.0033(14) 0.0187(13)
C25 0.0639(16) 0.089(2) 0.0482(14) -0.0047(15) -0.0003(12) 0.0054(14)
C26 0.0728(19) 0.0630(18) 0.095(2) -0.0017(15) 0.0122(17) -0.0199(17)
C27 0.082(2) 0.0520(16) 0.086(2) -0.0013(14) -0.0037(16) 0.0170(15)
C28 0.0743(19) 0.092(2) 0.0589(17) -0.0072(17) -0.0177(15) 0.0042(16)
C29 0.0558(17) 0.087(2) 0.093(2) -0.0149(15) -0.0044(16) -0.0094(18)
C30 0.0611(18) 0.090(2) 0.083(2) -0.0126(16) 0.0162(16) -0.0030(18)
C31 0.083(2) 0.108(3) 0.0429(14) -0.0101(19) -0.0024(13) 0.0070(15)
C32 0.0753(19) 0.080(2) 0.075(2) 0.0067(16) -0.0106(16) 0.0119(17)
C33 0.077(2) 0.074(2) 0.095(3) -0.0052(17) -0.0055(18) 0.0197(19)
C34 0.101(3) 0.085(2) 0.0650(19) -0.007(2) -0.0007(17) 0.0179(17)
C35 0.0585(17) 0.081(2) 0.110(3) 0.0073(16) -0.0114(18) -0.022(2)
C36 0.115(3) 0.0616(19) 0.089(2) 0.0140(19) 0.008(2) 0.0103(17)
C37 0.095(3) 0.074(2) 0.100(3) -0.0102(19) -0.025(2) 0.022(2)
C2 0.091(2) 0.118(3) 0.067(2) -0.005(2) 0.0016(18) 0.019(2)
C3 0.066(2) 0.125(4) 0.090(3) -0.017(2) -0.0103(18) 0.008(2)
C4 0.079(2) 0.090(3) 0.104(3) 0.017(2) -0.030(2) 0.003(2)
C5 0.101(3) 0.108(3) 0.101(3) -0.011(3) -0.030(2) 0.023(3)
C6 0.085(2) 0.076(2) 0.130(4) -0.0086(19) -0.002(2) 0.016(2)
C7 0.160(5) 0.062(2) 0.143(5) 0.013(3) 0.027(4) 0.000(3)
C8 0.091(3) 0.135(4) 0.125(4) -0.032(3) -0.013(3) 0.000(3)
C9 0.114(4) 0.109(4) 0.144(5) 0.030(3) -0.002(3) -0.045(3)
C10 0.114(4) 0.121(4) 0.149(5) 0.022(3) 0.062(4) 0.003(4)
C11 0.120(4) 0.163(6) 0.149(5) -0.044(4) -0.054(4) 0.030(5)
C38 0.108(4) 0.179(7) 0.112(4) -0.040(4) 0.013(3) 0.019(4)

loop_
_atom_type_symbol
_atom_type_scat_Cromer_Mann_a1
_atom_type_scat_Cromer_Mann_a2
_atom_type_scat_Cromer_Mann_a3
_atom_type_scat_Cromer_Mann_a4
_atom_type_scat_Cromer_Mann_b1
_atom_type_scat_Cromer_Mann_b2
_atom_type_scat_Cromer_Mann_b3
_atom_type_scat_Cromer_Mann_b4
_atom_type_scat_Cromer_Mann_c
_atom_type_scat_dispersion_source
_atom_type_scat_dispersion_real
_atom_type_scat_dispersion_imag
_atom_type_scat_source
H 0.49300 0.32291 0.14019 0.04081 10.51090 26.12570 3.14236 57.79970 0.0030380000826 'Henke, Gullikson and Davis, At. Data and Nucl. Data Tables, 1993, 54, 2' 0.00000 0.00000 'International Tables'
C 2.31000 1.02000 1.58860 0.86500 20.84390 10.20750 0.56870 51.65120 0.215599998832 'Henke, Gullikson and Davis, At. Data and Nucl. Data Tables, 1993, 54, 2' 0.01920 0.00962 'nternational Tables '
Br 17.17890 5.23580 5.63770 3.98510 2.17230 16.57960 0.26090 41.43280 2.95569992065 'Henke, Gullikson and Davis, At. Data and Nucl. Data Tables, 1993, 54, 2' -0.67402 1.33011 'International Tables'
O 3.04850 2.28680 1.54630 0.86700 13.27710 5.70110 0.32390 32.90890 0.250800013542 'Henke, Gullikson and Davis, At. Data and Nucl. Data Tables, 1993, 54, 2' 0.05239 0.03377 'International Tables V'
N 12.21260 3.13220 2.01250 1.16630 0.00570 9.89330 28.99750 0.58260 -11.5290002823 'Henke, Gullikson and Davis, At. Data and Nucl. Data Tables, 1993, 54, 2' 0.03256 0.01839 'International Tables V'

loop_
_geom_angle_atom_site_label_1
_geom_angle_atom_site_label_2
_geom_angle_atom_site_label_3
_geom_angle
C12 N1 C1 126.1(2)
C16 N2 C1 128.9(2)
C14 N3 C13 123.5(2)
C15 N4 C13 128.1(2)
C23 N5 C20 111.4(3)
C24 N5 C20 106.5(2)
C24 N5 C23 111.0(2)
C27 N5 C20 110.6(2)
C27 N5 C23 106.1(2)
C27 N5 C24 111.4(3)
N1 C1 O1 124.1(2)
N2 C1 O1 123.4(2)
N2 C1 N1 112.5(2)
C14 C12 N1 118.5(2)
C18 C12 N1 122.7(3)
C18 C12 C14 118.7(3)
N3 C13 O2 123.2(3)
N4 C13 O2 124.7(3)
N4 C13 N3 112.1(2)
C12 C14 N3 121.2(3)
C21 C14 N3 119.2(3)
C21 C14 C12 119.4(3)
C19 C15 N4 117.0(3)
C32 C15 N4 124.3(3)
C32 C15 C19 118.7(3)
C17 C16 N2 116.5(2)
C25 C16 N2 124.3(3)
C25 C16 C17 119.2(3)
C22 C17 C16 121.3(3)
C30 C18 C12 121.2(3)
C26 C19 C15 121.8(3)
C33 C20 N5 115.7(3)
C29 C21 C14 121.2(3)
C28 C22 C17 118.5(3)
C3 C22 C17 120.6(3)
C3 C22 C28 120.8(3)
C34 C23 N5 115.3(3)
C37 C24 N5 116.2(3)
C31 C25 C16 118.9(3)
C35 C26 C19 118.4(4)
C10 C26 C19 120.2(4)
C10 C26 C35 121.4(4)
C36 C27 N5 115.8(3)
C31 C28 C22 120.8(3)
C30 C29 C21 119.3(3)
C29 C30 C18 120.2(3)
C28 C31 C25 121.1(3)
C4 C32 C15 119.2(4)
C6 C33 C20 110.9(3)
C2 C34 C23 110.1(3)
C4 C35 C26 120.0(3)
C7 C36 C27 112.8(4)
C5 C37 C24 111.1(3)
C38 C2 C34 113.1(4)
C35 C4 C32 121.9(4)
C11 C5 C37 114.8(5)
C8 C6 C33 114.5(4)
C9 C7 C36 118.2(4)
C1 N1 H1 117.0(3)
C12 N1 H1 116.9(3)
C1 N2 H2 115.6(3)
C16 N2 H2 115.6(3)
C13 N3 H3 118.2(3)
C14 N3 H3 118.3(3)
C13 N4 H4 115.9(3)
C15 N4 H4 116.0(3)
C22 C3 H3A 109.5(11)
C22 C3 H3B 109.4(11)
C22 C3 H3C 109.4(11)
H3A C3 H3B 110(3)
H3A C3 H3C 110(2)
H3B C3 H3C 110(3)
C32 C4 H4A 119.2(5)
C35 C4 H4A 119.0(5)
C26 C10 H10A 109(2)
C26 C10 H10B 109.5(18)
C26 C10 H10C 110(2)
H10A C10 H10B 109(3)
H10A C10 H10C 109(3)
H10B C10 H10C 110(3)
C16 C17 H17 119.4(3)
C22 C17 H17 119.3(4)
C12 C18 H18 119.5(4)
C30 C18 H18 119.4(4)
C15 C19 H19 119.1(4)
C26 C19 H19 119.1(4)
C14 C21 H21 119.4(4)
C29 C21 H21 119.4(4)
C16 C25 H25 120.5(3)
C31 C25 H25 120.6(3)
C22 C28 H28 119.6(4)
C31 C28 H28 119.6(4)
C21 C29 H29 120.3(4)
C30 C29 H29 120.3(4)
C18 C30 H30 119.9(4)
C29 C30 H30 119.9(4)
C25 C31 H31 119.4(4)
C28 C31 H31 119.5(4)
C4 C32 H32 120.4(4)
C15 C32 H32 120.3(4)
C4 C35 H35 120.0(5)
C26 C35 H35 120.0(4)
C34 C2 H2A 108.9(6)
C34 C2 H2B 109.0(4)
C38 C2 H2A 109.0(5)
C38 C2 H2B 108.9(6)
H2A C2 H2B 107.9(5)
C11 C5 H5A 108.6(6)
C11 C5 H5B 108.6(5)
C37 C5 H5A 108.5(5)
C37 C5 H5B 108.6(5)
H5A C5 H5B 107.5(7)
C8 C6 H6A 108.6(5)
C8 C6 H6B 108.6(5)
C33 C6 H6A 108.7(5)
C33 C6 H6B 108.7(5)
H6A C6 H6B 107.7(6)
C9 C7 H7A 107.8(6)
C9 C7 H7B 107.7(6)
C36 C7 H7A 107.8(6)
C36 C7 H7B 107.9(5)
H7A C7 H7B 107.0(6)
C6 C8 H8A 109.5(7)
C6 C8 H8B 109.2(17)
C6 C8 H8C 109.5(17)
H8A C8 H8B 110(3)
H8A C8 H8C 109(3)
H8B C8 H8C 109(2)
C7 C9 H9A 109.5(10)
C7 C9 H9B 109.4(10)
C7 C9 H9C 109.4(10)
H9A C9 H9B 110(3)
H9A C9 H9C 110(3)
H9B C9 H9C 109(3)
C5 C11 H11A 109.7(19)
C5 C11 H11B 109.5(11)
C5 C11 H11C 109.6(15)
H11A C11 H11B 109(4)
H11A C11 H11C 110(3)
H11B C11 H11C 109(4)
N5 C20 H20A 108.4(3)
N5 C20 H20B 108.4(3)
C33 C20 H20A 108.4(3)
C33 C20 H20B 108.3(3)
H20A C20 H20B 107.4(4)
N5 C23 H23A 108.5(3)
N5 C23 H23B 108.5(3)
C34 C23 H23A 108.5(4)
C34 C23 H23B 108.4(4)
H23A C23 H23B 107.5(4)
N5 C24 H24A 108.2(3)
N5 C24 H24B 108.3(3)
C37 C24 H24A 108.2(4)
C37 C24 H24B 108.2(4)
H24A C24 H24B 107.4(4)
N5 C27 H27A 108.3(3)
N5 C27 H27B 108.3(4)
C36 C27 H27A 108.4(4)
C36 C27 H27B 108.4(4)
H27A C27 H27B 107.4(4)
C6 C33 H33A 109.5(4)
C6 C33 H33B 109.5(4)
C20 C33 H33A 109.5(4)
C20 C33 H33B 109.4(3)
H33A C33 H33B 108.0(5)
C2 C34 H34A 109.7(4)
C2 C34 H34B 109.6(4)
C23 C34 H34A 109.6(4)
C23 C34 H34B 109.6(4)
H34A C34 H34B 108.2(5)
C7 C36 H36A 109.1(5)
C7 C36 H36B 109.1(4)
C27 C36 H36A 109.0(4)
C27 C36 H36B 109.0(4)
H36A C36 H36B 107.9(5)
C5 C37 H37A 109.4(5)
C5 C37 H37B 109.4(6)
C24 C37 H37A 109.5(5)
C24 C37 H37B 109.4(4)
H37A C37 H37B 107.9(6)
C2 C38 H38A 109.4(19)
C2 C38 H38B 109.4(13)
C2 C38 H38C 109.5(9)
H38A C38 H38B 110(3)
H38A C38 H38C 110(3)
H38B C38 H38C 109(3)

loop_
_geom_bond_atom_site_label_1
_geom_bond_atom_site_label_2
_geom_bond_distance
O1 C1 1.222(3)
O2 C13 1.219(3)
N1 C1 1.360(3)
N1 C12 1.402(3)
N2 C1 1.367(3)
N2 C16 1.397(3)
N3 C13 1.378(4)
N3 C14 1.413(4)
N4 C13 1.367(4)
N4 C15 1.405(4)
N5 C20 1.515(4)
N5 C23 1.523(4)
N5 C24 1.513(4)
N5 C27 1.518(4)
C12 C14 1.408(4)
C12 C18 1.385(4)
C14 C21 1.387(4)
C15 C19 1.382(4)
C15 C32 1.378(4)
C16 C17 1.392(4)
C16 C25 1.392(4)
C17 C22 1.382(4)
C18 C30 1.376(5)
C19 C26 1.387(5)
C20 C33 1.511(5)
C21 C29 1.376(5)
C22 C28 1.380(5)
C22 C3 1.512(5)
C23 C34 1.524(5)
C24 C37 1.507(5)
C25 C31 1.384(4)
C26 C35 1.376(6)
C26 C10 1.500(6)
C27 C36 1.509(5)
C28 C31 1.367(5)
C29 C30 1.385(6)
C32 C4 1.380(5)
C33 C6 1.498(5)
C34 C2 1.534(5)
C35 C4 1.356(6)
C36 C7 1.491(6)
C37 C5 1.474(5)
C2 C38 1.485(6)
C5 C11 1.470(7)
C6 C8 1.495(6)
C7 C9 1.450(7)
N1 H1 0.860(3)
N2 H2 0.860(3)
N3 H3 0.860(3)
N4 H4 0.860(3)
C3 H3A 0.96(2)
C3 H3B 0.960(8)
C3 H3C 0.960(19)
C4 H4A 0.929(7)
C10 H10A 0.959(10)
C10 H10B 0.96(2)
C10 H10C 0.96(2)
C17 H17 0.930(4)
C18 H18 0.930(4)
C19 H19 0.930(4)
C21 H21 0.930(5)
C25 H25 0.931(5)
C28 H28 0.930(5)
C29 H29 0.930(5)
C30 H30 0.931(5)
C31 H31 0.930(4)
C2 H2A 0.969(7)
C2 H2B 0.970(7)
C5 H5A 0.971(8)
C5 H5B 0.970(8)
C6 H6A 0.970(6)
C6 H6B 0.970(8)
C7 H7A 0.970(8)
C7 H7B 0.971(8)
C8 H8A 0.960(8)
C8 H8B 0.96(3)
C8 H8C 0.96(2)
C9 H9A 0.96(3)
C9 H9B 0.96(2)
C9 H9C 0.960(12)
C11 H11A 0.96(2)
C11 H11B 0.96(4)
C11 H11C 0.97(4)
C20 H20A 0.970(4)
C20 H20B 0.970(5)
C23 H23A 0.970(5)
C23 H23B 0.971(5)
C24 H24A 0.970(5)
C24 H24B 0.970(5)
C27 H27A 0.970(5)
C27 H27B 0.971(5)
C33 H33A 0.970(5)
C33 H33B 0.971(5)
C34 H34A 0.969(6)
C34 H34B 0.969(6)
C36 H36A 0.970(6)
C36 H36B 0.969(6)
C37 H37A 0.971(7)
C37 H37B 0.970(6)
C38 H38A 0.96(3)
C38 H38B 0.96(4)
C38 H38C 0.96(2)

loop_
_geom_hbond_atom_site_label_D
_geom_hbond_atom_site_label_H
_geom_hbond_atom_site_label_A
_geom_hbond_site_symmetry_D
_geom_hbond_site_symmetry_H
_geom_hbond_site_symmetry_A
_geom_hbond_distance_DH
_geom_hbond_distance_HA
_geom_hbond_distance_DA
_geom_hbond_angle_DHA
N1 H1 Br1 . . . 0.860(3) 2.748(2) 3.557(2) 157.4(2)
N2 H2 Br1 ? ? ? 0.860(3) 2.514(2) 3.359(2) 167.9(3)
N3 H3 Br1 . . 3_666 0.860(3) 2.760(2) 3.420(2) 134.8(2)
N4 H4 Br1 . . 3_666 0.860(3) 2.634(2) 3.417(2) 151.8(2)
C24 H24a O2 . . . 0.970(5) 2.377(4) 3.312(4) 161.8(3)
C24 H24a O2 3_666 3_666 3_666 0.970(5) 2.377(4) 3.312(4) 161.7(3)
C27 H27a Br1 4_576 4_576 3_666 0.970(5) 3.099(3) 4.003(3) 155.7(3)

_cod_database_fobs_code 2242277
